data_4002048
loop_
_publ_author_name
'Peterson, Vanessa K.'
'Southon, Peter D.'
'Halder, Gregory J.'
'Price, David J.'
'Bevitt, Joseph J.'
'Kepert, Cameron J.'

_publ_contact_author
; 
 Cameron J. Kepert
 School of Chemistry, F11
 University of Sydney
 NSW 2006
 Australia
;
_publ_section_title
;
 Guest Adsorption in the Nanoporous Metal--Organic Framework
 Cu3(1,3,5-Benzenetricarboxylate)2: CombinedIn SituX-ray Diffraction and
 Vapor Sorption
;
_journal_issue 16
_journal_name_full 'Chemistry of Materials'
_journal_page_first 4712
_journal_paper_doi 10.1021/cm501138g
_journal_volume 26
_journal_year 2014
_chemical_formula_sum 'C23 H26 Cu3 O17'
_chemical_formula_weight 765.06
_chemical_name_common '[Cu3(BTC)2]+MeOH'
_chemical_name_systematic
; 
 ? 
;
_space_group_IT_number 225
_symmetry_cell_setting cubic
_symmetry_Int_Tables_number 225
_symmetry_space_group_name_Hall '-F 4 2 3'
_symmetry_space_group_name_H-M 'F m -3 m'
_atom_sites_solution_hydrogens geom
_atom_sites_solution_primary direct
_atom_sites_solution_secondary difmap
_audit_creation_method SHELXL-97
_cell_angle_alpha 90.00
_cell_angle_beta 90.00
_cell_angle_gamma 90.00
_cell_formula_units_Z 16
_cell_length_a 26.3273(6)
_cell_length_b 26.3273(6)
_cell_length_c 26.3273(6)
_cell_measurement_reflns_used 4465
_cell_measurement_temperature 293(2)
_cell_measurement_theta_max 26.699
_cell_measurement_theta_min 2.188
_cell_volume 18248.2(7)
_computing_cell_refinement 'SAINT Ver. 7.23A  (Bruker-AXS, 2005)'
_computing_data_collection 'APEX2 Ver. 2.1-3 (Bruker-AXS, 2007)'
_computing_data_reduction 'SAINT Ver. 7.23A'
_computing_molecular_graphics 'Weblab ViewerPro 3.7, POV-Ray 3.6'
_computing_publication_material enCIFer
_computing_structure_refinement 'SHELXL-97 (Sheldrick, 1997)'
_computing_structure_solution 'SHELXS-97 (Sheldrick, 1997)'
_diffrn_ambient_temperature 293(2)
_diffrn_measured_fraction_theta_full 0.995
_diffrn_measured_fraction_theta_max 0.995
_diffrn_measurement_device_type 'Bruker-Nonius FR591 Kappa APEX II'
_diffrn_measurement_method 'phi and omega scans'
_diffrn_radiation_monochromator graphite
_diffrn_radiation_source 'fine-focus rotating anode'
_diffrn_radiation_type MoK\a
_diffrn_radiation_wavelength 0.71073
_diffrn_reflns_av_R_equivalents 0.0341
_diffrn_reflns_av_sigmaI/netI 0.0153
_diffrn_reflns_limit_h_max 19
_diffrn_reflns_limit_h_min -19
_diffrn_reflns_limit_k_max 24
_diffrn_reflns_limit_k_min -24
_diffrn_reflns_limit_l_max 34
_diffrn_reflns_limit_l_min -34
_diffrn_reflns_number 20185
_diffrn_reflns_theta_full 27.83
_diffrn_reflns_theta_max 27.83
_diffrn_reflns_theta_min 3.37
_diffrn_standards_decay_% 0.00
_diffrn_standards_interval_count 0
_diffrn_standards_number 0
_exptl_absorpt_coefficient_mu 1.436
_exptl_absorpt_correction_T_max 0.972
_exptl_absorpt_correction_T_min 0.891
_exptl_absorpt_correction_type multi-scan
_exptl_absorpt_process_details 'SADABS (Bruker-AXS, 2004)'
_exptl_crystal_colour blue
_exptl_crystal_density_diffrn 1.114
_exptl_crystal_density_method 'not measured'
_exptl_crystal_description octahedron
_exptl_crystal_F_000 6192
_exptl_crystal_size_max 0.08
_exptl_crystal_size_mid 0.08
_exptl_crystal_size_min 0.02
_refine_diff_density_max 0.758
_refine_diff_density_min -0.310
_refine_diff_density_rms 0.062
_refine_ls_extinction_method none
_refine_ls_goodness_of_fit_ref 1.127
_refine_ls_hydrogen_treatment constr
_refine_ls_matrix_type full
_refine_ls_number_parameters 44
_refine_ls_number_reflns 1144
_refine_ls_number_restraints 0
_refine_ls_restrained_S_all 1.127
_refine_ls_R_factor_all 0.0434
_refine_ls_R_factor_gt 0.0337
_refine_ls_shift/su_max 0.000
_refine_ls_shift/su_mean 0.000
_refine_ls_structure_factor_coef Fsqd
_refine_ls_weighting_details 'calc w=1/[\s^2^(Fo^2^)+(0.0577P)^2^+40.1131P] where P=(Fo^2^+2Fc^2^)/3'
_refine_ls_weighting_scheme calc
_refine_ls_wR_factor_gt 0.1016
_refine_ls_wR_factor_ref 0.1093
_reflns_number_gt 977
_reflns_number_total 1144
_reflns_threshold_expression >2sigma(I)
_cod_data_source_file cm501138g_si_010.cif
_cod_data_source_block meoh
_cod_depositor_comments
;
The following automatic conversions were performed:

'_symmetry_cell_setting' value 'Cubic' changed to 'cubic' according
to
/home/saulius/struct/COD-crude-data--automatic-downloads/rss-feeds/ACS/lib/dictionaries/cif_core.dic
dictionary named 'cif_core.dic' version 2.4.2 from 2011-04-26.

Automatic conversion script
Id: cif_fix_values 2281 2013-09-26 08:29:07Z andrius 

 Adding full bibliography for 4002043--4002052.cif.
;
_cod_original_sg_symbol_H-M Fm-3m
_cod_database_code 4002048

loop_
_symmetry_equiv_pos_as_xyz
'x, y, z'
'-y, x, z'
'-x, -y, z'
'y, -x, z'
'x, -z, y'
'x, -y, -z'
'x, z, -y'
'z, y, -x'
'-x, y, -z'
'-z, y, x'
'z, x, y'
'y, z, x'
'-y, -z, x'
'z, -x, -y'
'-y, z, -x'
'-z, -x, y'
'-z, x, -y'
'y, -z, -x'
'y, x, -z'
'-y, -x, -z'
'-x, z, y'
'-x, -z, -y'
'z, -y, x'
'-z, -y, -x'
'x, y+1/2, z+1/2'
'-y, x+1/2, z+1/2'
'-x, -y+1/2, z+1/2'
'y, -x+1/2, z+1/2'
'x, -z+1/2, y+1/2'
'x, -y+1/2, -z+1/2'
'x, z+1/2, -y+1/2'
'z, y+1/2, -x+1/2'
'-x, y+1/2, -z+1/2'
'-z, y+1/2, x+1/2'
'z, x+1/2, y+1/2'
'y, z+1/2, x+1/2'
'-y, -z+1/2, x+1/2'
'z, -x+1/2, -y+1/2'
'-y, z+1/2, -x+1/2'
'-z, -x+1/2, y+1/2'
'-z, x+1/2, -y+1/2'
'y, -z+1/2, -x+1/2'
'y, x+1/2, -z+1/2'
'-y, -x+1/2, -z+1/2'
'-x, z+1/2, y+1/2'
'-x, -z+1/2, -y+1/2'
'z, -y+1/2, x+1/2'
'-z, -y+1/2, -x+1/2'
'x+1/2, y, z+1/2'
'-y+1/2, x, z+1/2'
'-x+1/2, -y, z+1/2'
'y+1/2, -x, z+1/2'
'x+1/2, -z, y+1/2'
'x+1/2, -y, -z+1/2'
'x+1/2, z, -y+1/2'
'z+1/2, y, -x+1/2'
'-x+1/2, y, -z+1/2'
'-z+1/2, y, x+1/2'
'z+1/2, x, y+1/2'
'y+1/2, z, x+1/2'
'-y+1/2, -z, x+1/2'
'z+1/2, -x, -y+1/2'
'-y+1/2, z, -x+1/2'
'-z+1/2, -x, y+1/2'
'-z+1/2, x, -y+1/2'
'y+1/2, -z, -x+1/2'
'y+1/2, x, -z+1/2'
'-y+1/2, -x, -z+1/2'
'-x+1/2, z, y+1/2'
'-x+1/2, -z, -y+1/2'
'z+1/2, -y, x+1/2'
'-z+1/2, -y, -x+1/2'
'x+1/2, y+1/2, z'
'-y+1/2, x+1/2, z'
'-x+1/2, -y+1/2, z'
'y+1/2, -x+1/2, z'
'x+1/2, -z+1/2, y'
'x+1/2, -y+1/2, -z'
'x+1/2, z+1/2, -y'
'z+1/2, y+1/2, -x'
'-x+1/2, y+1/2, -z'
'-z+1/2, y+1/2, x'
'z+1/2, x+1/2, y'
'y+1/2, z+1/2, x'
'-y+1/2, -z+1/2, x'
'z+1/2, -x+1/2, -y'
'-y+1/2, z+1/2, -x'
'-z+1/2, -x+1/2, y'
'-z+1/2, x+1/2, -y'
'y+1/2, -z+1/2, -x'
'y+1/2, x+1/2, -z'
'-y+1/2, -x+1/2, -z'
'-x+1/2, z+1/2, y'
'-x+1/2, -z+1/2, -y'
'z+1/2, -y+1/2, x'
'-z+1/2, -y+1/2, -x'
'-x, -y, -z'
'y, -x, -z'
'x, y, -z'
'-y, x, -z'
'-x, z, -y'
'-x, y, z'
'-x, -z, y'
'-z, -y, x'
'x, -y, z'
'z, -y, -x'
'-z, -x, -y'
'-y, -z, -x'
'y, z, -x'
'-z, x, y'
'y, -z, x'
'z, x, -y'
'z, -x, y'
'-y, z, x'
'-y, -x, z'
'y, x, z'
'x, -z, -y'
'x, z, y'
'-z, y, -x'
'z, y, x'
'-x, -y+1/2, -z+1/2'
'y, -x+1/2, -z+1/2'
'x, y+1/2, -z+1/2'
'-y, x+1/2, -z+1/2'
'-x, z+1/2, -y+1/2'
'-x, y+1/2, z+1/2'
'-x, -z+1/2, y+1/2'
'-z, -y+1/2, x+1/2'
'x, -y+1/2, z+1/2'
'z, -y+1/2, -x+1/2'
'-z, -x+1/2, -y+1/2'
'-y, -z+1/2, -x+1/2'
'y, z+1/2, -x+1/2'
'-z, x+1/2, y+1/2'
'y, -z+1/2, x+1/2'
'z, x+1/2, -y+1/2'
'z, -x+1/2, y+1/2'
'-y, z+1/2, x+1/2'
'-y, -x+1/2, z+1/2'
'y, x+1/2, z+1/2'
'x, -z+1/2, -y+1/2'
'x, z+1/2, y+1/2'
'-z, y+1/2, -x+1/2'
'z, y+1/2, x+1/2'
'-x+1/2, -y, -z+1/2'
'y+1/2, -x, -z+1/2'
'x+1/2, y, -z+1/2'
'-y+1/2, x, -z+1/2'
'-x+1/2, z, -y+1/2'
'-x+1/2, y, z+1/2'
'-x+1/2, -z, y+1/2'
'-z+1/2, -y, x+1/2'
'x+1/2, -y, z+1/2'
'z+1/2, -y, -x+1/2'
'-z+1/2, -x, -y+1/2'
'-y+1/2, -z, -x+1/2'
'y+1/2, z, -x+1/2'
'-z+1/2, x, y+1/2'
'y+1/2, -z, x+1/2'
'z+1/2, x, -y+1/2'
'z+1/2, -x, y+1/2'
'-y+1/2, z, x+1/2'
'-y+1/2, -x, z+1/2'
'y+1/2, x, z+1/2'
'x+1/2, -z, -y+1/2'
'x+1/2, z, y+1/2'
'-z+1/2, y, -x+1/2'
'z+1/2, y, x+1/2'
'-x+1/2, -y+1/2, -z'
'y+1/2, -x+1/2, -z'
'x+1/2, y+1/2, -z'
'-y+1/2, x+1/2, -z'
'-x+1/2, z+1/2, -y'
'-x+1/2, y+1/2, z'
'-x+1/2, -z+1/2, y'
'-z+1/2, -y+1/2, x'
'x+1/2, -y+1/2, z'
'z+1/2, -y+1/2, -x'
'-z+1/2, -x+1/2, -y'
'-y+1/2, -z+1/2, -x'
'y+1/2, z+1/2, -x'
'-z+1/2, x+1/2, y'
'y+1/2, -z+1/2, x'
'z+1/2, x+1/2, -y'
'z+1/2, -x+1/2, y'
'-y+1/2, z+1/2, x'
'-y+1/2, -x+1/2, z'
'y+1/2, x+1/2, z'
'x+1/2, -z+1/2, -y'
'x+1/2, z+1/2, y'
'-z+1/2, y+1/2, -x'
'z+1/2, y+1/2, x'

loop_
_atom_site_label
_atom_site_type_symbol
_atom_site_fract_x
_atom_site_fract_y
_atom_site_fract_z
_atom_site_U_iso_or_equiv
_atom_site_adp_type
_atom_site_occupancy
_atom_site_calc_flag
_atom_site_refinement_flags
Cu1 Cu 0.285023(12) 0.285023(12) 0.0000 0.0315(2) Uani 1 d S
O1 O 0.24347(6) 0.31675(6) 0.05264(6) 0.0481(4) Uani 1 d .
C1 C 0.17817(9) 0.32183(9) 0.11353(11) 0.0396(7) Uani 1 d S
C2 C 0.20340(9) 0.29660(9) 0.06906(12) 0.0395(6) Uani 1 d S
C3 C 0.13516(9) 0.30044(12) 0.13516(9) 0.0413(7) Uani 1 d S
H3 H 0.1207 0.2716 0.1207 0.050 Uiso 1 calc SR
O10 O 0.34362(12) 0.34362(12) 0.0000 0.129(2) Uani 1 d S
C10 C 0.3382(11) 0.3938(12) 0.0000 0.258(13) Uiso 0.50 d SP
C20 C 0.3438(5) 0.3438(5) 0.1562(5) 0.190(7) Uiso 1 d S
O21 O 0.3352(8) 0.3844(6) 0.1156(6) 0.197(9) Uiso 0.33 d SP

loop_
_atom_site_aniso_label
_atom_site_aniso_U_11
_atom_site_aniso_U_22
_atom_site_aniso_U_33
_atom_site_aniso_U_23
_atom_site_aniso_U_13
_atom_site_aniso_U_12
Cu1 0.0333(2) 0.0333(2) 0.0279(3) 0.000 0.000 -0.01179(18)
O1 0.0513(10) 0.0485(9) 0.0444(9) -0.0110(7) 0.0129(7) -0.0120(8)
C1 0.0416(10) 0.0416(10) 0.0356(14) -0.0038(9) 0.0038(9) -0.0023(12)
C2 0.0430(10) 0.0430(10) 0.0325(14) -0.0024(9) 0.0024(9) -0.0030(13)
C3 0.0412(10) 0.0413(16) 0.0412(10) -0.0049(9) 0.0020(12) -0.0049(9)
O10 0.084(3) 0.084(3) 0.218(8) 0.000 0.000 -0.051(3)

loop_
_atom_type_symbol
_atom_type_description
_atom_type_scat_dispersion_real
_atom_type_scat_dispersion_imag
_atom_type_scat_source
C C 0.0033 0.0016 'International Tables Vol C Tables 4.2.6.8 and 6.1.1.4'
H H 0.0000 0.0000 'International Tables Vol C Tables 4.2.6.8 and 6.1.1.4'
O O 0.0106 0.0060 'International Tables Vol C Tables 4.2.6.8 and 6.1.1.4'
Cu Cu 0.3201 1.2651 'International Tables Vol C Tables 4.2.6.8 and 6.1.1.4'

loop_
_geom_angle_atom_site_label_1
_geom_angle_atom_site_label_2
_geom_angle_atom_site_label_3
_geom_angle
_geom_angle_site_symmetry_1
_geom_angle_site_symmetry_3
O1 Cu1 O1 90.38(10) 99 .
O1 Cu1 O1 88.61(10) 99 19
O1 Cu1 O1 169.25(9) . 19
O1 Cu1 O1 169.25(9) 99 116
O1 Cu1 O1 88.61(10) . 116
O1 Cu1 O1 90.38(10) 19 116
O1 Cu1 O10 95.37(5) 99 .
O1 Cu1 O10 95.37(5) . .
O1 Cu1 O10 95.37(5) 19 .
O1 Cu1 O10 95.37(5) 116 .
O1 Cu1 Cu1 84.63(5) 99 75
O1 Cu1 Cu1 84.63(5) . 75
O1 Cu1 Cu1 84.63(5) 19 75
O1 Cu1 Cu1 84.63(5) 116 75
O10 Cu1 Cu1 180.00(12) . 75
C2 O1 Cu1 122.24(17) . .
C3 C1 C3 119.6(3) 85 .
C3 C1 C2 120.12(15) 85 .
C3 C1 C2 120.12(15) . .
O1 C2 O1 126.1(3) . 187
O1 C2 C1 116.92(15) . .
O1 C2 C1 116.92(15) 187 .
C1 C3 C1 120.4(3) 38 .
C1 C3 H3 119.8 38 .
C1 C3 H3 119.8 . .
C10 O10 C10 102(3) 19 .
C10 O10 Cu1 128.8(13) 19 .
C10 O10 Cu1 128.8(13) . .
O21 C20 O21 73.6(17) 42 .
O21 C20 O21 73.6(17) 42 65
O21 C20 O21 73.6(17) . 65

loop_
_geom_bond_atom_site_label_1
_geom_bond_atom_site_label_2
_geom_bond_distance
_geom_bond_site_symmetry_2
Cu1 O1 1.9532(16) 99
Cu1 O1 1.9532(16) .
Cu1 O1 1.9532(16) 19
Cu1 O1 1.9532(16) 116
Cu1 O10 2.182(5) .
Cu1 Cu1 2.6080(9) 75
O1 C2 1.257(2) .
C1 C3 1.387(2) 85
C1 C3 1.387(2) .
C1 C2 1.501(4) .
C2 O1 1.257(2) 187
C3 C1 1.387(2) 38
C3 H3 0.9300 .
O10 C10 1.33(3) 19
O10 C10 1.33(3) .
C20 O21 1.53(2) 42
C20 O21 1.53(2) .
C20 O21 1.53(2) 65
